data_4515177
loop_
_publ_author_name
'Sati, Girish C.'
'Sarpe, Vikram A.'
'Furukawa, Takayuki'
'Mondal, Sujit'
'Mantovani, Matilde'
'Hobbie, Sven N.'
'Vasella, Andrea'
'B\"ottger, Erik C'
'Crich, David'

_publ_section_title
;
 Modification at the 2'-Position of the 4,5-Series of 2-Deoxystreptamine
 Aminoglycoside Antibiotics To Resist Aminoglycoside Modifying Enzymes and
 Increase Ribosomal Target Selectivity.
;
_journal_issue 10
_journal_name_full 'ACS infectious diseases'
_journal_page_first 1718
_journal_page_last 1730
_journal_paper_doi 10.1021/acsinfecdis.9b00128
_journal_volume 5
_journal_year 2019
_chemical_formula_sum 'C53 H62 N2 O9 Si'
_chemical_formula_weight 899.13
_space_group_crystal_system monoclinic
_space_group_IT_number 4
_space_group_name_Hall 'P 2yb'
_space_group_name_H-M_alt 'P 1 21 1'
_symmetry_space_group_name_Hall 'P 2yb'
_symmetry_space_group_name_H-M 'P 1 21 1'
_atom_sites_solution_hydrogens mixed
_audit_creation_method SHELXL-2013
_cell_angle_alpha 90
_cell_angle_beta 90.165(5)
_cell_angle_gamma 90
_cell_formula_units_Z 4
_cell_length_a 14.868(2)
_cell_length_b 10.1272(15)
_cell_length_c 31.874(4)
_cell_measurement_temperature 100(2)
_cell_volume 4799.3(11)
_computing_structure_refinement 'SHELXL-2013 (Sheldrick, 2013)'
_diffrn_ambient_temperature 100(2)
_diffrn_measured_fraction_theta_full 0.922
_diffrn_measured_fraction_theta_max 0.979
_diffrn_radiation_type MoK\a
_diffrn_radiation_wavelength 0.71073
_diffrn_reflns_av_R_equivalents 0.0438
_diffrn_reflns_av_unetI/netI 0.0830
_diffrn_reflns_Laue_measured_fraction_full 0.922
_diffrn_reflns_Laue_measured_fraction_max 0.979
_diffrn_reflns_limit_h_max 17
_diffrn_reflns_limit_h_min -17
_diffrn_reflns_limit_k_max 11
_diffrn_reflns_limit_k_min -11
_diffrn_reflns_limit_l_max 36
_diffrn_reflns_limit_l_min -37
_diffrn_reflns_number 27382
_diffrn_reflns_point_group_measured_fraction_full 0.846
_diffrn_reflns_point_group_measured_fraction_max 0.900
_diffrn_reflns_theta_full 25.242
_diffrn_reflns_theta_max 24.697
_diffrn_reflns_theta_min 1.370
_exptl_absorpt_coefficient_mu 0.108
_exptl_crystal_density_diffrn 1.244
_exptl_crystal_F_000 1920
_exptl_crystal_size_max 0.714
_exptl_crystal_size_mid 0.242
_exptl_crystal_size_min 0.166
_refine_diff_density_max 0.217
_refine_diff_density_min -0.273
_refine_diff_density_rms 0.050
_refine_ls_abs_structure_details
;
 Flack x determined using 3905 quotients [(I+)-(I-)]/[(I+)+(I-)]
 (Parsons and Flack (2004), Acta Cryst. A60, s61).
;
_refine_ls_abs_structure_Flack 0.04(9)
_refine_ls_extinction_method none
_refine_ls_goodness_of_fit_ref 1.033
_refine_ls_hydrogen_treatment mixed
_refine_ls_matrix_type full
_refine_ls_number_parameters 1191
_refine_ls_number_reflns 14691
_refine_ls_number_restraints 1
_refine_ls_restrained_S_all 1.033
_refine_ls_R_factor_all 0.0788
_refine_ls_R_factor_gt 0.0495
_refine_ls_shift/su_max 0.000
_refine_ls_shift/su_mean 0.000
_refine_ls_structure_factor_coef Fsqd
_refine_ls_weighting_details
;
 w=1/[\s^2^(Fo^2^)+(0.0494P)^2^]
 where P=(Fo^2^+2Fc^2^)/3
;
_refine_ls_weighting_scheme calc
_refine_ls_wR_factor_gt 0.0978
_refine_ls_wR_factor_ref 0.1122
_reflns_Friedel_coverage 0.728
_reflns_Friedel_fraction_full 0.760
_reflns_Friedel_fraction_max 0.809
_reflns_number_gt 11098
_reflns_number_total 14691
_reflns_threshold_expression 'I > 2\s(I)'
_cod_data_source_file id9b00128_si_002.cif
_cod_data_source_block crich1_p85a_p21_s
_cod_depositor_comments
;

2020-08-12
Z value and formula fixed to values more according to usual
chemical conventions.                 miguel
;
_cod_original_formula_sum 'C106 H124 N4 O18 Si2'
_cod_original_formula_weight 1798.26
_cod_original_formula_units_Z 2
_cod_original_cell_volume 4799.3(12)
_cod_database_code 4515177
_shelx_space_group_comment
;
The symmetry employed for this shelxl refinement is uniquely defined
by the following loop, which should always be used as a source of
symmetry information in preference to the above space-group names.
They are only intended as comments.
;
_shelx_estimated_absorpt_t_min 0.927
_shelx_estimated_absorpt_t_max 0.982
_shelxl_version_number 2013-2

loop_
_space_group_symop_operation_xyz
'x, y, z'
'-x, y+1/2, -z'

loop_
_atom_site_label
_atom_site_type_symbol
_atom_site_fract_x
_atom_site_fract_y
_atom_site_fract_z
_atom_site_U_iso_or_equiv
_atom_site_adp_type
_atom_site_occupancy
_atom_site_site_symmetry_order
_atom_site_calc_flag
_atom_site_refinement_flags_posn
_atom_site_refinement_flags_adp
Si1 Si 0.71589(9) 0.70431(15) 0.40481(5) 0.0173(3) Uani 1 1 d . .
Si2 Si 0.21583(9) 0.85905(15) 0.09469(5) 0.0205(4) Uani 1 1 d . .
O1 O 0.9580(2) 0.7934(3) 0.37424(10) 0.0151(8) Uani 1 1 d . .
O2 O 1.0586(2) 0.7981(3) 0.31784(10) 0.0171(8) Uani 1 1 d . .
O3 O 1.1123(2) 1.1308(3) 0.28344(10) 0.0167(8) Uani 1 1 d . .
O4 O 0.8246(2) 0.3462(3) 0.49626(11) 0.0232(9) Uani 1 1 d . .
O5 O 0.8153(2) 0.6337(3) 0.40674(10) 0.0148(8) Uani 1 1 d . .
O6 O 0.9489(2) 0.8510(4) 0.24125(10) 0.0208(8) Uani 1 1 d . .
O7 O 0.8348(2) 0.8416(4) 0.28915(11) 0.0214(9) Uani 1 1 d . .
O8 O 1.1328(2) 0.6646(4) 0.38845(11) 0.0218(9) Uani 1 1 d . .
H50 H 1.121(4) 0.710(6) 0.3702(18) 0.033 Uiso 1 1 d . U
O9 O 1.1938(2) 0.3634(4) 0.46814(11) 0.0248(9) Uani 1 1 d . .
O10 O 0.6119(2) 0.4334(3) 0.21636(10) 0.0176(8) Uani 1 1 d . .
O11 O 0.5588(2) 0.7656(3) 0.18199(11) 0.0199(8) Uani 1 1 d . .
O12 O 0.4576(2) 0.7709(3) 0.12535(10) 0.0184(8) Uani 1 1 d . .
O13 O 0.6938(2) 1.2000(4) 0.03199(12) 0.0294(9) Uani 1 1 d . .
O14 O 0.6325(2) 0.8989(4) 0.11160(12) 0.0259(10) Uani 1 1 d . .
H67 H 0.613(4) 0.849(6) 0.1278(19) 0.039 Uiso 1 1 d . U
O15 O 0.4480(2) 0.7144(4) 0.25881(11) 0.0244(9) Uani 1 1 d . .
O16 O 0.3339(2) 0.7224(4) 0.21054(11) 0.0221(9) Uani 1 1 d . .
O17 O 0.3155(2) 0.9300(3) 0.09302(10) 0.0186(8) Uani 1 1 d . .
O18 O 0.3258(2) 1.2181(4) 0.00382(11) 0.0277(9) Uani 1 1 d . .
N1 N 1.1643(3) 0.5823(4) 0.47074(13) 0.0175(10) Uani 1 1 d . .
H56 H 1.1837 0.6602 0.4790 0.021 Uiso 1 1 calc R U
N2 N 0.8391(3) 0.5681(4) 0.49531(12) 0.0148(10) Uani 1 1 d . .
H6 H 0.8191 0.6445 0.5045 0.018 Uiso 1 1 calc R U
N3 N 0.6644(3) 0.9815(4) 0.02929(13) 0.0207(11) Uani 1 1 d . .
H122 H 0.6836 0.9034 0.0212 0.025 Uiso 1 1 calc R U
N4 N 0.3412(3) 0.9964(4) 0.00466(13) 0.0197(10) Uani 1 1 d . .
H114 H 0.3222 0.9199 -0.0050 0.024 Uiso 1 1 calc R U
C1 C 1.4811(4) 0.5616(6) 0.52214(19) 0.0315(15) Uani 1 1 d . .
H1 H 1.5400 0.5799 0.5322 0.038 Uiso 1 1 calc R U
C2 C 1.4689(4) 0.4726(6) 0.49014(18) 0.0291(14) Uani 1 1 d . .
H54 H 1.5193 0.4299 0.4780 0.035 Uiso 1 1 calc R U
C3 C 1.3832(3) 0.4453(5) 0.47561(17) 0.0230(13) Uani 1 1 d . .
H55 H 1.3747 0.3833 0.4536 0.028 Uiso 1 1 calc R U
C4 C 1.3090(3) 0.5086(5) 0.49332(16) 0.0177(12) Uani 1 1 d . .
C5 C 1.2176(3) 0.4777(5) 0.47645(15) 0.0161(12) Uani 1 1 d . .
C6 C 1.0760(3) 0.5737(5) 0.45167(15) 0.0152(11) Uani 1 1 d . .
H59 H 1.0707 0.4863 0.4372 0.018 Uiso 1 1 calc R U
C7 C 1.0639(3) 0.6823(5) 0.41914(16) 0.0169(12) Uani 1 1 d . .
H51 H 1.0718 0.7702 0.4330 0.020 Uiso 1 1 calc R U
C8 C 0.9714(3) 0.6759(5) 0.39906(15) 0.0142(11) Uani 1 1 d . .
H60 H 0.9687 0.5971 0.3802 0.017 Uiso 1 1 calc R U
C9 C 0.9666(3) 0.7814(5) 0.33080(15) 0.0151(12) Uani 1 1 d . .
H49 H 0.9440 0.6930 0.3216 0.018 Uiso 1 1 calc R U
C10 C 1.0666(3) 0.9085(5) 0.28917(16) 0.0152(12) Uani 1 1 d . .
H40 H 1.1048 0.8830 0.2647 0.018 Uiso 1 1 calc R U
C11 C 1.1089(3) 1.0238(5) 0.31215(16) 0.0174(12) Uani 1 1 d . .
H39 H 1.0724 1.0479 0.3369 0.021 Uiso 1 1 calc R U
H38 H 1.1702 1.0005 0.3218 0.021 Uiso 1 1 calc R U
C12 C 1.1183(3) 1.2637(5) 0.30056(16) 0.0151(12) Uani 1 1 d . .
C13 C 1.0426(3) 1.2778(5) 0.33272(16) 0.0162(12) Uani 1 1 d . .
C14 C 1.0561(4) 1.2655(5) 0.37577(17) 0.0219(13) Uani 1 1 d . .
H24 H 1.1153 1.2595 0.3868 0.026 Uiso 1 1 calc R U
C15 C 0.9822(4) 1.2620(5) 0.40256(19) 0.0293(14) Uani 1 1 d . .
H25 H 0.9918 1.2537 0.4319 0.035 Uiso 1 1 calc R U
C16 C 0.8958(4) 1.2702(6) 0.3873(2) 0.0336(15) Uani 1 1 d . .
H2 H 0.8459 1.2675 0.4058 0.040 Uiso 1 1 calc R U
C17 C 0.6184(4) 0.4750(6) 0.61196(17) 0.0282(14) Uani 1 1 d . .
H3 H 0.5772 0.4779 0.6347 0.034 Uiso 1 1 calc R U
C18 C 0.6690(4) 0.5839(6) 0.60263(18) 0.0342(15) Uani 1 1 d . .
H62 H 0.6635 0.6618 0.6191 0.041 Uiso 1 1 calc R U
C19 C 0.7282(3) 0.5805(5) 0.56931(16) 0.0244(13) Uani 1 1 d . .
H61 H 0.7622 0.6569 0.5625 0.029 Uiso 1 1 calc R U
C20 C 0.7382(3) 0.4675(5) 0.54594(16) 0.0185(12) Uani 1 1 d . .
C21 C 0.6864(4) 0.3584(6) 0.5554(2) 0.0365(16) Uani 1 1 d . .
H5 H 0.6917 0.2805 0.5390 0.044 Uiso 1 1 calc R U
C22 C 0.6267(4) 0.3616(7) 0.5887(2) 0.0439(18) Uani 1 1 d . .
H4 H 0.5919 0.2859 0.5953 0.053 Uiso 1 1 calc R U
C23 C 0.8042(3) 0.4559(5) 0.51057(16) 0.0170(12) Uani 1 1 d . .
C24 C 0.9099(3) 0.5655(5) 0.46358(15) 0.0140(11) Uani 1 1 d . .
H7 H 0.9089 0.4768 0.4498 0.017 Uiso 1 1 calc R U
C25 C 0.8927(3) 0.6693(5) 0.43008(15) 0.0134(11) Uani 1 1 d . .
H23 H 0.8835 0.7575 0.4435 0.016 Uiso 1 1 calc R U
C26 C 0.7274(3) 0.8798(5) 0.38843(17) 0.0240(13) Uani 1 1 d . .
H9 H 0.7774 0.9206 0.4037 0.036 Uiso 1 1 calc R U
H8 H 0.6716 0.9273 0.3947 0.036 Uiso 1 1 calc R U
H10 H 0.7391 0.8839 0.3582 0.036 Uiso 1 1 calc R U
C27 C 0.6531(3) 0.6018(5) 0.36594(16) 0.0186(12) Uani 1 1 d . .
C28 C 0.6486(3) 0.4581(5) 0.38076(17) 0.0230(13) Uani 1 1 d . .
H13 H 0.6106 0.4071 0.3615 0.034 Uiso 1 1 calc R U
H12 H 0.6231 0.4548 0.4091 0.034 Uiso 1 1 calc R U
H11 H 0.7093 0.4204 0.3812 0.034 Uiso 1 1 calc R U
C29 C 0.6988(4) 0.6069(6) 0.32332(17) 0.0392(17) Uani 1 1 d . .
H14 H 0.7601 0.5724 0.3258 0.059 Uiso 1 1 calc R U
H16 H 0.7009 0.6985 0.3135 0.059 Uiso 1 1 calc R U
H15 H 0.6648 0.5531 0.3032 0.059 Uiso 1 1 calc R U
C30 C 0.5567(4) 0.6530(6) 0.3620(2) 0.0382(17) Uani 1 1 d . .
H19 H 0.5577 0.7473 0.3551 0.057 Uiso 1 1 calc R U
H17 H 0.5251 0.6399 0.3886 0.057 Uiso 1 1 calc R U
H18 H 0.5254 0.6046 0.3397 0.057 Uiso 1 1 calc R U
C31 C 0.6573(3) 0.6954(6) 0.45570(16) 0.0257(13) Uani 1 1 d . .
H22 H 0.6495 0.6027 0.4637 0.039 Uiso 1 1 calc R U
H20 H 0.5982 0.7376 0.4532 0.039 Uiso 1 1 calc R U
H21 H 0.6930 0.7410 0.4771 0.039 Uiso 1 1 calc R U
C32 C 0.8832(4) 1.2823(6) 0.34514(19) 0.0294(14) Uani 1 1 d . .
H26 H 0.8238 1.2881 0.3342 0.035 Uiso 1 1 calc R U
C33 C 0.9553(3) 1.2862(5) 0.31805(18) 0.0232(13) Uani 1 1 d . .
H27 H 0.9447 1.2949 0.2888 0.028 Uiso 1 1 calc R U
C34 C 1.2144(3) 1.2895(5) 0.31595(16) 0.0181(12) Uani 1 1 d . .
C35 C 1.2852(3) 1.2258(5) 0.29605(17) 0.0211(13) Uani 1 1 d . .
H32 H 1.2725 1.1592 0.2759 0.025 Uiso 1 1 calc R U
C36 C 1.3737(4) 1.2576(6) 0.30502(18) 0.0284(14) Uani 1 1 d . .
H31 H 1.4211 1.2128 0.2911 0.034 Uiso 1 1 calc R U
C37 C 1.3932(4) 1.3547(6) 0.33425(19) 0.0329(15) Uani 1 1 d . .
H30 H 1.4540 1.3757 0.3407 0.040 Uiso 1 1 calc R U
C38 C 1.3245(4) 1.4205(6) 0.35390(18) 0.0289(14) Uani 1 1 d . .
H29 H 1.3380 1.4878 0.3737 0.035 Uiso 1 1 calc R U
C39 C 1.2349(3) 1.3895(5) 0.34513(16) 0.0218(13) Uani 1 1 d . .
H28 H 1.1879 1.4358 0.3588 0.026 Uiso 1 1 calc R U
C40 C 1.1053(3) 1.3560(5) 0.26316(16) 0.0166(12) Uani 1 1 d . .
C41 C 1.0794(3) 1.4857(5) 0.26958(17) 0.0228(13) Uani 1 1 d . .
H37 H 1.0662 1.5145 0.2973 0.027 Uiso 1 1 calc R U
C42 C 1.0721(3) 1.5741(6) 0.23683(18) 0.0267(14) Uani 1 1 d . .
H36 H 1.0539 1.6627 0.2419 0.032 Uiso 1 1 calc R U
C43 C 1.0914(3) 1.5327(6) 0.19699(19) 0.0260(14) Uani 1 1 d . .
H35 H 1.0862 1.5925 0.1741 0.031 Uiso 1 1 calc R U
C44 C 1.1180(4) 1.4051(6) 0.19010(18) 0.0303(15) Uani 1 1 d . .
H34 H 1.1324 1.3773 0.1624 0.036 Uiso 1 1 calc R U
C45 C 1.1243(3) 1.3157(5) 0.22300(17) 0.0233(13) Uani 1 1 d . .
H33 H 1.1417 1.2269 0.2178 0.028 Uiso 1 1 calc R U
C46 C 0.9732(3) 0.9386(5) 0.27454(15) 0.0153(12) Uani 1 1 d . .
H48 H 0.9638 1.0338 0.2675 0.018 Uiso 1 1 calc R U
C47 C 0.8554(3) 0.8218(6) 0.24541(17) 0.0243(14) Uani 1 1 d . .
C48 C 0.9126(3) 0.8898(5) 0.30936(16) 0.0169(12) Uani 1 1 d . .
H41 H 0.8976 0.9625 0.3294 0.020 Uiso 1 1 calc R U
C49 C 0.7995(4) 0.9132(7) 0.21998(19) 0.0426(18) Uani 1 1 d . .
H42 H 0.8113 1.0044 0.2287 0.064 Uiso 1 1 calc R U
H43 H 0.7357 0.8928 0.2242 0.064 Uiso 1 1 calc R U
H44 H 0.8144 0.9029 0.1902 0.064 Uiso 1 1 calc R U
C50 C 0.8421(4) 0.6784(6) 0.23435(19) 0.0352(16) Uani 1 1 d . .
H45 H 0.8584 0.6641 0.2049 0.053 Uiso 1 1 calc R U
H46 H 0.7789 0.6542 0.2385 0.053 Uiso 1 1 calc R U
H47 H 0.8803 0.6235 0.2524 0.053 Uiso 1 1 calc R U
C51 C 1.4079(4) 0.6244(6) 0.53979(17) 0.0272(14) Uani 1 1 d . .
H52 H 1.4166 0.6858 0.5620 0.033 Uiso 1 1 calc R U
C52 C 1.3230(3) 0.5986(5) 0.52536(16) 0.0208(13) Uani 1 1 d . .
H53 H 1.2731 0.6429 0.5375 0.025 Uiso 1 1 calc R U
C53 C 1.0017(3) 0.5838(5) 0.48425(16) 0.0177(12) Uani 1 1 d . .
H58 H 1.0044 0.6713 0.4981 0.021 Uiso 1 1 calc R U
H57 H 1.0106 0.5152 0.5060 0.021 Uiso 1 1 calc R U
C54 C 0.8940(4) 0.2120(7) 0.1666(2) 0.0369(16) Uani 1 1 d . .
H63 H 0.9548 0.1902 0.1606 0.044 Uiso 1 1 calc R U
C55 C 0.8743(4) 0.3086(6) 0.19506(19) 0.0323(15) Uani 1 1 d . .
H70 H 0.9215 0.3546 0.2089 0.039 Uiso 1 1 calc R U
C56 C 0.7855(3) 0.3395(6) 0.20371(17) 0.0249(13) Uani 1 1 d . .
H71 H 0.7726 0.4063 0.2237 0.030 Uiso 1 1 calc R U
C57 C 0.7147(3) 0.2744(5) 0.18366(16) 0.0192(12) Uani 1 1 d . .
C58 C 0.6181(3) 0.3000(5) 0.19876(16) 0.0172(12) Uani 1 1 d . .
C59 C 0.6084(3) 0.5404(5) 0.18740(16) 0.0193(12) Uani 1 1 d . .
H82 H 0.5714 0.5166 0.1627 0.023 Uiso 1 1 calc R U
H83 H 0.6696 0.5637 0.1778 0.023 Uiso 1 1 calc R U
C60 C 0.5664(3) 0.6549(5) 0.21083(16) 0.0191(12) Uani 1 1 d . .
H84 H 0.6051 0.6799 0.2353 0.023 Uiso 1 1 calc R U
C61 C 0.4656(3) 0.7834(5) 0.16913(16) 0.0184(12) Uani 1 1 d . .
H93 H 0.4436 0.8721 0.1782 0.022 Uiso 1 1 calc R U
C62 C 0.4713(3) 0.8882(5) 0.10070(15) 0.0145(11) Uani 1 1 d . .
H119 H 0.4684 0.9669 0.1196 0.017 Uiso 1 1 calc R U
C63 C 0.5635(3) 0.8824(5) 0.08082(16) 0.0189(12) Uani 1 1 d . .
H120 H 0.5712 0.7945 0.0670 0.023 Uiso 1 1 calc R U
C64 C 0.5761(3) 0.9905(5) 0.04817(16) 0.0183(12) Uani 1 1 d . .
H121 H 0.5714 1.0778 0.0627 0.022 Uiso 1 1 calc R U
C65 C 0.7177(4) 1.0848(6) 0.02359(17) 0.0226(13) Uani 1 1 d . .
C66 C 0.8092(3) 1.0545(5) 0.00708(16) 0.0202(13) Uani 1 1 d . .
C67 C 0.8216(4) 0.9647(6) -0.02517(18) 0.0275(14) Uani 1 1 d . .
H66 H 0.7711 0.9212 -0.0372 0.033 Uiso 1 1 calc R U
C68 C 0.9071(4) 0.9381(6) -0.03991(19) 0.0332(15) Uani 1 1 d . .
H65 H 0.9155 0.8763 -0.0620 0.040 Uiso 1 1 calc R U
C69 C 0.9802(4) 1.0017(7) -0.0223(2) 0.0383(17) Uani 1 1 d . .
H64 H 1.0390 0.9838 -0.0325 0.046 Uiso 1 1 calc R U
C70 C 0.8247(4) 0.1465(6) 0.14661(18) 0.0329(15) Uani 1 1 d . .
H69 H 0.8386 0.0800 0.1266 0.039 Uiso 1 1 calc R U
C71 C 0.7348(4) 0.1753(5) 0.15499(17) 0.0269(14) Uani 1 1 d . .
H68 H 0.6880 0.1280 0.1413 0.032 Uiso 1 1 calc R U
C72 C 0.5420(3) 0.2865(5) 0.16669(17) 0.0204(13) Uani 1 1 d . .
C73 C 0.5551(4) 0.2993(5) 0.12360(18) 0.0264(14) Uani 1 1 d . .
H76 H 0.6143 0.3054 0.1127 0.032 Uiso 1 1 calc R U
C74 C 0.4822(4) 0.3031(6) 0.09676(19) 0.0339(15) Uani 1 1 d . .
H75 H 0.4920 0.3115 0.0674 0.041 Uiso 1 1 calc R U
C75 C 0.3960(4) 0.2949(6) 0.1115(2) 0.0352(16) Uani 1 1 d . .
H74 H 0.3466 0.2973 0.0926 0.042 Uiso 1 1 calc R U
C76 C 0.3814(4) 0.2829(6) 0.1545(2) 0.0352(16) Uani 1 1 d . .
H73 H 0.3219 0.2774 0.1650 0.042 Uiso 1 1 calc R U
C77 C 0.4538(4) 0.2792(5) 0.18149(18) 0.0263(14) Uani 1 1 d . .
H72 H 0.4435 0.2714 0.2108 0.032 Uiso 1 1 calc R U
C78 C 0.6051(3) 0.2076(5) 0.23627(16) 0.0186(12) Uani 1 1 d . .
C79 C 0.5786(3) 0.0775(5) 0.22987(17) 0.0227(13) Uani 1 1 d . .
H81 H 0.5647 0.0483 0.2023 0.027 Uiso 1 1 calc R U
C80 C 0.5723(4) -0.0097(5) 0.26294(18) 0.0267(14) Uani 1 1 d . .
H80 H 0.5539 -0.0982 0.2580 0.032 Uiso 1 1 calc R U
C81 C 0.5927(3) 0.0309(6) 0.30304(18) 0.0249(13) Uani 1 1 d . .
H79 H 0.5878 -0.0288 0.3259 0.030 Uiso 1 1 calc R U
C82 C 0.6201(4) 0.1586(5) 0.30963(18) 0.0280(14) Uani 1 1 d . .
H78 H 0.6351 0.1866 0.3372 0.034 Uiso 1 1 calc R U
C83 C 0.6261(3) 0.2465(5) 0.27694(17) 0.0237(13) Uani 1 1 d . .
H77 H 0.6448 0.3347 0.2822 0.028 Uiso 1 1 calc R U
C84 C 0.4721(3) 0.6261(5) 0.22546(16) 0.0189(12) Uani 1 1 d . .
H92 H 0.4622 0.5311 0.2326 0.023 Uiso 1 1 calc R U
C85 C 0.3546(3) 0.7438(5) 0.25432(17) 0.0238(13) Uani 1 1 d . .
C86 C 0.4112(3) 0.6749(5) 0.19051(16) 0.0181(12) Uani 1 1 d . .
H85 H 0.3962 0.6022 0.1704 0.022 Uiso 1 1 calc R U
C87 C 0.2972(4) 0.6536(7) 0.27989(19) 0.0396(17) Uani 1 1 d . .
H87 H 0.3115 0.5617 0.2730 0.059 Uiso 1 1 calc R U
H88 H 0.2337 0.6709 0.2737 0.059 Uiso 1 1 calc R U
H86 H 0.3088 0.6692 0.3098 0.059 Uiso 1 1 calc R U
C88 C 0.3407(4) 0.8870(6) 0.26535(18) 0.0317(15) Uani 1 1 d . .
H91 H 0.3550 0.9008 0.2951 0.047 Uiso 1 1 calc R U
H89 H 0.2779 0.9114 0.2601 0.047 Uiso 1 1 calc R U
H90 H 0.3802 0.9420 0.2481 0.047 Uiso 1 1 calc R U
C89 C 0.3929(3) 0.8944(5) 0.06952(15) 0.0153(12) Uani 1 1 d . .
H118 H 0.3837 0.8062 0.0560 0.018 Uiso 1 1 calc R U
C90 C 0.2288(4) 0.6838(5) 0.11137(17) 0.0255(13) Uani 1 1 d . .
H94 H 0.2757 0.6416 0.0946 0.038 Uiso 1 1 calc R U
H96 H 0.1717 0.6371 0.1072 0.038 Uiso 1 1 calc R U
H95 H 0.2456 0.6806 0.1411 0.038 Uiso 1 1 calc R U
C91 C 0.1523(3) 0.9619(5) 0.13362(17) 0.0235(13) Uani 1 1 d . .
C92 C 0.0561(4) 0.9094(6) 0.1381(2) 0.0403(17) Uani 1 1 d . .
H98 H 0.0579 0.8171 0.1473 0.060 Uiso 1 1 calc R U
H97 H 0.0251 0.9151 0.1110 0.060 Uiso 1 1 calc R U
H99 H 0.0237 0.9624 0.1589 0.060 Uiso 1 1 calc R U
C93 C 0.1480(4) 1.1053(5) 0.11865(17) 0.0270(14) Uani 1 1 d . .
H100 H 0.1125 1.1576 0.1385 0.041 Uiso 1 1 calc R U
H101 H 0.1198 1.1088 0.0909 0.041 Uiso 1 1 calc R U
H102 H 0.2091 1.1414 0.1170 0.041 Uiso 1 1 calc R U
C94 C 0.1963(4) 0.9559(7) 0.17644(17) 0.0407(17) Uani 1 1 d . .
H104 H 0.2580 0.9891 0.1745 0.061 Uiso 1 1 calc R U
H103 H 0.1971 0.8643 0.1863 0.061 Uiso 1 1 calc R U
H105 H 0.1621 1.0104 0.1962 0.061 Uiso 1 1 calc R U
C95 C 0.1596(4) 0.8677(6) 0.04363(17) 0.0334(15) Uani 1 1 d . .
H106 H 0.1551 0.9602 0.0348 0.050 Uiso 1 1 calc R U
H108 H 0.0992 0.8298 0.0458 0.050 Uiso 1 1 calc R U
H107 H 0.1945 0.8179 0.0229 0.050 Uiso 1 1 calc R U
C96 C 0.4107(3) 0.9988(5) 0.03620(16) 0.0190(12) Uani 1 1 d . .
H117 H 0.4091 1.0872 0.0501 0.023 Uiso 1 1 calc R U
C97 C 0.3045(4) 1.1084(6) -0.01039(17) 0.0220(13) Uani 1 1 d . .
C98 C 0.2393(3) 1.0970(5) -0.04565(16) 0.0207(12) Uani 1 1 d . .
C99 C 0.1878(4) 1.2059(6) -0.0559(2) 0.0438(17) Uani 1 1 d . .
H109 H 0.1932 1.2847 -0.0399 0.053 Uiso 1 1 calc R U
C100 C 0.1282(4) 1.2009(7) -0.0894(2) 0.050(2) Uani 1 1 d . .
H113 H 0.0932 1.2765 -0.0961 0.060 Uiso 1 1 calc R U
C101 C 0.1191(4) 1.0894(7) -0.11280(18) 0.0352(16) Uani 1 1 d . .
H112 H 0.0782 1.0868 -0.1357 0.042 Uiso 1 1 calc R U
C102 C 0.1696(4) 0.9815(7) -0.10295(18) 0.0379(16) Uani 1 1 d . .
H111 H 0.1638 0.9033 -0.1192 0.045 Uiso 1 1 calc R U
C103 C 0.2297(4) 0.9842(6) -0.06930(17) 0.0319(15) Uani 1 1 d . .
H110 H 0.2640 0.9079 -0.0627 0.038 Uiso 1 1 calc R U
C104 C 0.5026(3) 0.9825(6) 0.01601(16) 0.0211(12) Uani 1 1 d . .
H115 H 0.5055 0.8960 0.0016 0.025 Uiso 1 1 calc R U
H116 H 0.5114 1.0525 -0.0053 0.025 Uiso 1 1 calc R U
C105 C 0.8830(4) 1.1188(6) 0.02435(18) 0.0292(14) Uani 1 1 d . .
H124 H 0.8747 1.1817 0.0461 0.035 Uiso 1 1 calc R U
C106 C 0.9685(4) 1.0916(6) 0.0099(2) 0.0356(16) Uani 1 1 d . .
H123 H 1.0191 1.1342 0.0221 0.043 Uiso 1 1 calc R U

loop_
_atom_site_aniso_label
_atom_site_aniso_U_11
_atom_site_aniso_U_22
_atom_site_aniso_U_33
_atom_site_aniso_U_23
_atom_site_aniso_U_13
_atom_site_aniso_U_12
Si1 0.0166(8) 0.0182(8) 0.0171(9) -0.0017(7) 0.0006(6) 0.0002(7)
Si2 0.0224(8) 0.0198(8) 0.0194(9) -0.0019(7) 0.0012(6) -0.0001(7)
O1 0.0218(19) 0.0116(18) 0.012(2) 0.0016(15) 0.0023(14) 0.0015(15)
O2 0.0198(19) 0.0149(19) 0.017(2) 0.0059(16) 0.0068(15) 0.0013(15)
O3 0.024(2) 0.0105(19) 0.016(2) -0.0005(16) 0.0028(15) -0.0009(16)
O4 0.028(2) 0.012(2) 0.030(2) -0.0012(18) 0.0089(16) 0.0001(17)
O5 0.0120(18) 0.0172(19) 0.015(2) -0.0025(16) -0.0013(14) -0.0006(15)
O6 0.0197(19) 0.027(2) 0.016(2) -0.0025(18) -0.0002(15) -0.0014(17)
O7 0.0168(19) 0.030(2) 0.017(2) 0.0002(18) 0.0004(15) 0.0001(17)
O8 0.018(2) 0.029(2) 0.019(2) 0.0071(18) 0.0073(16) 0.0062(17)
O9 0.027(2) 0.016(2) 0.031(2) -0.0023(19) -0.0067(17) 0.0022(18)
O10 0.025(2) 0.0131(19) 0.015(2) -0.0019(16) -0.0016(15) 0.0016(16)
O11 0.0187(19) 0.0152(19) 0.026(2) 0.0080(17) -0.0054(15) -0.0029(16)
O12 0.027(2) 0.0143(19) 0.014(2) 0.0020(16) -0.0006(15) -0.0031(16)
O13 0.033(2) 0.018(2) 0.037(3) -0.003(2) 0.0102(18) -0.0061(19)
O14 0.019(2) 0.034(3) 0.025(3) 0.0053(19) -0.0035(17) -0.0088(18)
O15 0.022(2) 0.028(2) 0.023(2) -0.0016(19) -0.0012(16) 0.0036(18)
O16 0.022(2) 0.027(2) 0.017(2) -0.0013(18) -0.0010(15) 0.0014(17)
O17 0.0192(19) 0.021(2) 0.015(2) -0.0013(16) 0.0040(15) -0.0006(16)
O18 0.035(2) 0.017(2) 0.032(3) 0.0027(19) -0.0090(18) -0.0023(18)
N1 0.018(2) 0.015(2) 0.020(3) -0.001(2) -0.0048(18) 0.0025(19)
N2 0.018(2) 0.013(2) 0.014(2) -0.0019(19) 0.0055(18) -0.0003(19)
N3 0.024(3) 0.011(2) 0.027(3) -0.002(2) 0.007(2) -0.003(2)
N4 0.027(3) 0.011(2) 0.020(3) 0.003(2) -0.005(2) 0.001(2)
C1 0.021(3) 0.040(4) 0.034(4) 0.012(3) -0.004(3) -0.005(3)
C2 0.019(3) 0.033(4) 0.035(4) 0.009(3) 0.004(3) 0.003(3)
C3 0.023(3) 0.021(3) 0.025(3) 0.002(3) 0.003(2) 0.002(3)
C4 0.019(3) 0.017(3) 0.017(3) 0.008(2) -0.001(2) 0.004(2)
C5 0.021(3) 0.015(3) 0.012(3) 0.002(2) 0.004(2) 0.004(2)
C6 0.016(3) 0.015(3) 0.014(3) -0.002(2) -0.002(2) 0.002(2)
C7 0.017(3) 0.017(3) 0.017(3) 0.001(2) 0.003(2) 0.004(2)
C8 0.019(3) 0.012(3) 0.012(3) 0.000(2) 0.001(2) 0.000(2)
C9 0.013(3) 0.018(3) 0.014(3) -0.001(2) 0.004(2) -0.001(2)
C10 0.020(3) 0.012(3) 0.013(3) 0.004(2) 0.003(2) -0.001(2)
C11 0.026(3) 0.013(3) 0.013(3) 0.001(2) 0.008(2) -0.002(2)
C12 0.019(3) 0.009(3) 0.018(3) 0.000(2) 0.003(2) -0.001(2)
C13 0.022(3) 0.011(3) 0.016(3) -0.004(2) 0.002(2) 0.000(2)
C14 0.026(3) 0.017(3) 0.023(4) -0.002(3) 0.007(2) -0.001(2)
C15 0.049(4) 0.018(3) 0.021(4) -0.004(3) 0.016(3) 0.003(3)
C16 0.031(4) 0.029(4) 0.042(4) -0.005(3) 0.021(3) -0.005(3)
C17 0.023(3) 0.041(4) 0.021(3) 0.006(3) 0.013(2) 0.003(3)
C18 0.042(4) 0.040(4) 0.021(4) -0.011(3) 0.010(3) -0.006(3)
C19 0.031(3) 0.022(3) 0.020(3) -0.001(3) 0.009(2) -0.009(3)
C20 0.015(3) 0.018(3) 0.022(3) 0.003(3) 0.000(2) 0.002(2)
C21 0.038(4) 0.019(3) 0.052(4) -0.002(3) 0.023(3) 0.000(3)
C22 0.047(4) 0.032(4) 0.052(5) 0.007(4) 0.034(3) -0.001(3)
C23 0.019(3) 0.018(3) 0.014(3) 0.005(3) 0.000(2) 0.001(2)
C24 0.015(3) 0.016(3) 0.011(3) 0.001(2) 0.003(2) 0.000(2)
C25 0.012(3) 0.014(3) 0.014(3) 0.001(2) -0.003(2) -0.002(2)
C26 0.026(3) 0.017(3) 0.029(3) -0.004(3) -0.002(2) 0.002(2)
C27 0.018(3) 0.022(3) 0.016(3) 0.003(2) -0.005(2) -0.003(2)
C28 0.023(3) 0.021(3) 0.025(3) -0.006(3) -0.001(2) -0.001(2)
C29 0.061(4) 0.038(4) 0.018(4) -0.005(3) -0.002(3) -0.022(3)
C30 0.027(3) 0.026(4) 0.061(5) -0.001(3) -0.017(3) -0.005(3)
C31 0.020(3) 0.033(3) 0.024(3) 0.001(3) 0.001(2) 0.005(3)
C32 0.024(3) 0.032(4) 0.032(4) -0.002(3) 0.010(3) 0.003(3)
C33 0.024(3) 0.022(3) 0.024(3) -0.005(3) 0.004(2) 0.001(3)
C34 0.019(3) 0.015(3) 0.020(3) -0.001(2) 0.000(2) 0.001(2)
C35 0.023(3) 0.023(3) 0.017(3) 0.004(3) 0.004(2) 0.004(2)
C36 0.022(3) 0.037(4) 0.027(4) 0.014(3) 0.004(2) 0.005(3)
C37 0.023(3) 0.038(4) 0.038(4) 0.018(3) -0.009(3) -0.002(3)
C38 0.034(4) 0.023(3) 0.030(4) 0.006(3) -0.008(3) -0.011(3)
C39 0.025(3) 0.019(3) 0.022(3) 0.002(3) 0.000(2) -0.003(2)
C40 0.014(3) 0.016(3) 0.020(3) 0.003(3) 0.001(2) -0.001(2)
C41 0.030(3) 0.017(3) 0.021(3) 0.002(3) 0.002(2) -0.004(3)
C42 0.028(3) 0.019(3) 0.033(4) 0.001(3) -0.002(3) -0.002(3)
C43 0.027(3) 0.021(3) 0.031(4) 0.009(3) -0.001(3) -0.003(3)
C44 0.037(4) 0.032(4) 0.022(4) 0.002(3) 0.002(3) -0.002(3)
C45 0.032(3) 0.018(3) 0.020(3) -0.001(3) 0.003(2) 0.001(2)
C46 0.019(3) 0.018(3) 0.009(3) 0.000(2) 0.002(2) 0.001(2)
C47 0.020(3) 0.036(4) 0.017(3) 0.001(3) 0.001(2) -0.001(3)
C48 0.016(3) 0.019(3) 0.015(3) -0.004(2) 0.001(2) -0.002(2)
C49 0.034(4) 0.060(5) 0.033(4) 0.014(3) -0.006(3) 0.009(3)
C50 0.027(3) 0.039(4) 0.039(4) -0.011(3) 0.004(3) -0.009(3)
C51 0.031(4) 0.029(3) 0.021(3) 0.007(3) -0.006(3) -0.002(3)
C52 0.021(3) 0.021(3) 0.020(3) 0.004(3) -0.001(2) 0.003(2)
C53 0.018(3) 0.018(3) 0.017(3) 0.002(2) -0.003(2) 0.002(2)
C54 0.025(3) 0.041(4) 0.045(4) 0.016(4) 0.013(3) 0.001(3)
C55 0.026(3) 0.037(4) 0.033(4) 0.007(3) 0.002(3) 0.000(3)
C56 0.024(3) 0.025(3) 0.025(4) 0.002(3) 0.000(2) -0.003(3)
C57 0.022(3) 0.017(3) 0.018(3) 0.003(3) 0.004(2) 0.000(2)
C58 0.020(3) 0.014(3) 0.018(3) -0.001(2) 0.001(2) 0.000(2)
C59 0.024(3) 0.015(3) 0.019(3) 0.006(2) -0.001(2) -0.004(2)
C60 0.029(3) 0.013(3) 0.015(3) 0.006(2) -0.004(2) -0.003(2)
C61 0.019(3) 0.016(3) 0.020(3) -0.002(2) -0.003(2) 0.004(2)
C62 0.020(3) 0.011(3) 0.012(3) 0.003(2) 0.003(2) -0.001(2)
C63 0.017(3) 0.016(3) 0.023(3) 0.001(2) -0.004(2) -0.002(2)
C64 0.018(3) 0.017(3) 0.020(3) -0.003(2) 0.007(2) -0.001(2)
C65 0.029(3) 0.022(3) 0.017(3) 0.000(3) -0.001(2) -0.005(3)
C66 0.024(3) 0.022(3) 0.015(3) 0.005(3) 0.007(2) -0.001(2)
C67 0.024(3) 0.027(3) 0.032(4) 0.003(3) 0.004(3) -0.003(3)
C68 0.039(4) 0.031(4) 0.030(4) 0.002(3) 0.008(3) 0.004(3)
C69 0.024(4) 0.047(4) 0.044(4) 0.018(4) 0.008(3) 0.004(3)
C70 0.041(4) 0.029(4) 0.029(4) 0.005(3) 0.012(3) 0.013(3)
C71 0.029(3) 0.023(3) 0.028(4) 0.005(3) 0.006(3) 0.003(3)
C72 0.030(3) 0.012(3) 0.020(3) -0.002(2) -0.002(2) -0.003(2)
C73 0.035(3) 0.020(3) 0.025(4) -0.004(3) -0.003(3) -0.001(3)
C74 0.054(4) 0.026(3) 0.022(4) -0.003(3) -0.014(3) -0.001(3)
C75 0.038(4) 0.033(4) 0.034(4) -0.007(3) -0.018(3) 0.001(3)
C76 0.024(3) 0.039(4) 0.043(4) 0.001(3) -0.013(3) -0.003(3)
C77 0.031(3) 0.023(3) 0.024(4) -0.004(3) -0.003(3) 0.000(3)
C78 0.018(3) 0.018(3) 0.020(3) 0.000(3) 0.004(2) 0.005(2)
C79 0.033(3) 0.015(3) 0.020(3) -0.003(3) 0.001(2) -0.003(3)
C80 0.031(3) 0.017(3) 0.032(4) -0.002(3) 0.007(3) -0.004(3)
C81 0.027(3) 0.024(3) 0.024(4) 0.005(3) 0.006(2) 0.005(3)
C82 0.039(4) 0.022(3) 0.023(4) -0.001(3) -0.004(3) 0.002(3)
C83 0.028(3) 0.020(3) 0.024(4) 0.001(3) -0.002(2) -0.003(2)
C84 0.021(3) 0.018(3) 0.018(3) 0.004(2) 0.001(2) 0.001(2)
C85 0.024(3) 0.027(3) 0.020(3) 0.000(3) 0.000(2) 0.003(3)
C86 0.020(3) 0.018(3) 0.017(3) -0.002(2) -0.001(2) 0.003(2)
C87 0.032(4) 0.052(4) 0.035(4) 0.016(3) 0.003(3) -0.006(3)
C88 0.025(3) 0.041(4) 0.030(4) -0.006(3) 0.002(3) 0.008(3)
C89 0.015(3) 0.016(3) 0.014(3) -0.004(2) 0.004(2) -0.001(2)
C90 0.030(3) 0.020(3) 0.027(3) 0.000(3) 0.002(2) -0.006(3)
C91 0.023(3) 0.026(3) 0.021(3) 0.001(3) 0.005(2) 0.003(3)
C92 0.028(3) 0.031(4) 0.063(5) -0.004(3) 0.016(3) -0.001(3)
C93 0.029(3) 0.027(3) 0.025(3) -0.002(3) 0.005(2) 0.003(3)
C94 0.060(4) 0.042(4) 0.020(4) -0.008(3) 0.002(3) 0.022(3)
C95 0.031(3) 0.040(4) 0.029(4) -0.002(3) 0.000(3) -0.007(3)
C96 0.023(3) 0.018(3) 0.016(3) -0.002(2) -0.003(2) 0.003(2)
C97 0.024(3) 0.023(3) 0.019(3) 0.008(3) 0.003(2) -0.002(3)
C98 0.021(3) 0.021(3) 0.021(3) 0.002(3) 0.001(2) 0.001(2)
C99 0.049(4) 0.022(3) 0.060(5) -0.003(3) -0.020(3) 0.004(3)
C100 0.048(4) 0.034(4) 0.068(5) 0.012(4) -0.033(4) 0.003(4)
C101 0.037(4) 0.046(4) 0.023(4) 0.005(3) -0.007(3) 0.001(3)
C102 0.048(4) 0.042(4) 0.024(4) -0.009(3) -0.006(3) 0.005(3)
C103 0.043(4) 0.032(4) 0.021(3) -0.004(3) -0.007(3) 0.015(3)
C104 0.022(3) 0.025(3) 0.017(3) 0.003(3) 0.004(2) 0.002(2)
C105 0.031(4) 0.029(3) 0.028(4) 0.000(3) 0.003(3) -0.003(3)
C106 0.032(4) 0.038(4) 0.037(4) 0.004(3) -0.003(3) -0.004(3)

loop_
_atom_type_symbol
_atom_type_description
_atom_type_scat_dispersion_real
_atom_type_scat_dispersion_imag
_atom_type_scat_source
C C 0.0033 0.0016 'International Tables Vol C Tables 4.2.6.8 and 6.1.1.4'
H H 0.0000 0.0000 'International Tables Vol C Tables 4.2.6.8 and 6.1.1.4'
N N 0.0061 0.0033 'International Tables Vol C Tables 4.2.6.8 and 6.1.1.4'
O O 0.0106 0.0060 'International Tables Vol C Tables 4.2.6.8 and 6.1.1.4'
Si Si 0.0817 0.0704 'International Tables Vol C Tables 4.2.6.8 and 6.1.1.4'

loop_
_geom_angle_atom_site_label_1
_geom_angle_atom_site_label_2
_geom_angle_atom_site_label_3
_geom_angle
O5 Si1 C31 111.9(2)
O5 Si1 C26 110.1(2)
C31 Si1 C26 109.7(3)
O5 Si1 C27 103.4(2)
C31 Si1 C27 108.7(2)
C26 Si1 C27 113.0(2)
O17 Si2 C95 111.0(2)
O17 Si2 C90 109.4(2)
C95 Si2 C90 110.3(3)
O17 Si2 C91 103.5(2)
C95 Si2 C91 109.4(3)
C90 Si2 C91 113.1(3)
C9 O1 C8 117.3(4)
C9 O2 C10 110.5(4)
C11 O3 C12 117.8(4)
C25 O5 Si1 129.7(3)
C47 O6 C46 107.7(4)
C48 O7 C47 108.3(4)
C7 O8 H50 106(5)
C59 O10 C58 117.1(4)
C61 O11 C60 110.2(4)
C61 O12 C62 117.1(4)
C63 O14 H67 96(5)
C85 O15 C84 107.5(4)
C86 O16 C85 108.6(4)
C89 O17 Si2 129.5(3)
C5 N1 C6 123.2(4)
C5 N1 H56 118.4
C6 N1 H56 118.4
C23 N2 C24 121.0(4)
C23 N2 H6 119.5
C24 N2 H6 119.5
C65 N3 C64 123.4(4)
C65 N3 H122 118.3
C64 N3 H122 118.3
C97 N4 C96 121.6(4)
C97 N4 H114 119.2
C96 N4 H114 119.2
C2 C1 C51 120.1(5)
C2 C1 H1 119.9
C51 C1 H1 119.9
C1 C2 C3 120.0(5)
C1 C2 H54 120.0
C3 C2 H54 120.0
C2 C3 C4 120.1(5)
C2 C3 H55 120.0
C4 C3 H55 120.0
C52 C4 C3 118.9(5)
C52 C4 C5 122.6(5)
C3 C4 C5 118.5(5)
O9 C5 N1 122.9(5)
O9 C5 C4 122.1(5)
N1 C5 C4 115.0(4)
N1 C6 C7 110.3(4)
N1 C6 C53 111.6(4)
C7 C6 C53 109.4(4)
N1 C6 H59 108.5
C7 C6 H59 108.5
C53 C6 H59 108.5
O8 C7 C8 110.9(4)
O8 C7 C6 107.0(4)
C8 C7 C6 111.2(4)
O8 C7 H51 109.2
C8 C7 H51 109.3
C6 C7 H51 109.3
O1 C8 C7 108.7(4)
O1 C8 C25 106.5(4)
C7 C8 C25 115.0(4)
O1 C8 H60 108.8
C7 C8 H60 108.8
C25 C8 H60 108.8
O1 C9 O2 111.3(4)
O1 C9 C48 109.4(4)
O2 C9 C48 106.7(4)
O1 C9 H49 109.8
O2 C9 H49 109.8
C48 C9 H49 109.8
O2 C10 C46 106.1(4)
O2 C10 C11 109.0(4)
C46 C10 C11 112.2(4)
O2 C10 H40 109.8
C46 C10 H40 109.8
C11 C10 H40 109.8
O3 C11 C10 107.0(4)
O3 C11 H39 110.3
C10 C11 H39 110.3
O3 C11 H38 110.3
C10 C11 H38 110.3
H39 C11 H38 108.6
O3 C12 C40 105.4(4)
O3 C12 C34 109.5(4)
C40 C12 C34 105.2(4)
O3 C12 C13 107.0(4)
C40 C12 C13 112.0(4)
C34 C12 C13 117.2(4)
C33 C13 C14 118.1(5)
C33 C13 C12 118.1(5)
C14 C13 C12 123.2(4)
C13 C14 C15 119.7(5)
C13 C14 H24 120.2
C15 C14 H24 120.2
C16 C15 C14 121.2(6)
C16 C15 H25 119.4
C14 C15 H25 119.4
C32 C16 C15 118.7(5)
C32 C16 H2 120.6
C15 C16 H2 120.6
C18 C17 C22 120.4(5)
C18 C17 H3 119.8
C22 C17 H3 119.8
C17 C18 C19 119.9(6)
C17 C18 H62 120.0
C19 C18 H62 120.0
C20 C19 C18 120.5(5)
C20 C19 H61 119.7
C18 C19 H61 119.7
C19 C20 C21 119.1(5)
C19 C20 C23 122.9(5)
C21 C20 C23 117.9(5)
C20 C21 C22 120.5(6)
C20 C21 H5 119.7
C22 C21 H5 119.7
C17 C22 C21 119.5(6)
C17 C22 H4 120.2
C21 C22 H4 120.2
O4 C23 N2 122.1(5)
O4 C23 C20 120.5(5)
N2 C23 C20 117.4(5)
N2 C24 C25 110.7(4)
N2 C24 C53 110.1(4)
C25 C24 C53 111.6(4)
N2 C24 H7 108.1
C25 C24 H7 108.1
C53 C24 H7 108.1
O5 C25 C24 109.2(4)
O5 C25 C8 107.0(4)
C24 C25 C8 110.8(4)
O5 C25 H23 109.9
C24 C25 H23 109.9
C8 C25 H23 109.9
Si1 C26 H9 109.5
Si1 C26 H8 109.5
H9 C26 H8 109.5
Si1 C26 H10 109.5
H9 C26 H10 109.5
H8 C26 H10 109.5
C29 C27 C28 109.1(5)
C29 C27 C30 109.6(4)
C28 C27 C30 107.8(4)
C29 C27 Si1 110.5(4)
C28 C27 Si1 110.2(3)
C30 C27 Si1 109.5(4)
C27 C28 H13 109.5
C27 C28 H12 109.5
H13 C28 H12 109.5
C27 C28 H11 109.5
H13 C28 H11 109.5
H12 C28 H11 109.5
C27 C29 H14 109.5
C27 C29 H16 109.5
H14 C29 H16 109.5
C27 C29 H15 109.5
H14 C29 H15 109.5
H16 C29 H15 109.5
C27 C30 H19 109.5
C27 C30 H17 109.5
H19 C30 H17 109.5
C27 C30 H18 109.5
H19 C30 H18 109.5
H17 C30 H18 109.5
Si1 C31 H22 109.5
Si1 C31 H20 109.5
H22 C31 H20 109.5
Si1 C31 H21 109.5
H22 C31 H21 109.5
H20 C31 H21 109.5
C16 C32 C33 121.0(5)
C16 C32 H26 119.5
C33 C32 H26 119.5
C32 C33 C13 121.2(5)
C32 C33 H27 119.4
C13 C33 H27 119.4
C35 C34 C39 118.2(5)
C35 C34 C12 118.8(5)
C39 C34 C12 122.3(4)
C36 C35 C34 121.2(5)
C36 C35 H32 119.4
C34 C35 H32 119.4
C37 C36 C35 120.1(5)
C37 C36 H31 120.0
C35 C36 H31 120.0
C38 C37 C36 119.8(5)
C38 C37 H30 120.1
C36 C37 H30 120.1
C37 C38 C39 120.7(5)
C37 C38 H29 119.6
C39 C38 H29 119.6
C38 C39 C34 119.9(5)
C38 C39 H28 120.0
C34 C39 H28 120.0
C45 C40 C41 118.6(5)
C45 C40 C12 121.3(5)
C41 C40 C12 120.0(5)
C42 C41 C40 121.7(5)
C42 C41 H37 119.2
C40 C41 H37 119.2
C43 C42 C41 119.1(5)
C43 C42 H36 120.4
C41 C42 H36 120.4
C44 C43 C42 120.0(5)
C44 C43 H35 120.0
C42 C43 H35 120.0
C43 C44 C45 120.9(6)
C43 C44 H34 119.6
C45 C44 H34 119.6
C40 C45 C44 119.8(5)
C40 C45 H33 120.1
C44 C45 H33 120.1
O6 C46 C10 109.8(4)
O6 C46 C48 101.1(4)
C10 C46 C48 105.0(4)
O6 C46 H48 113.3
C10 C46 H48 113.3
C48 C46 H48 113.3
O6 C47 O7 105.7(4)
O6 C47 C49 111.3(5)
O7 C47 C49 108.7(5)
O6 C47 C50 107.8(4)
O7 C47 C50 109.4(4)
C49 C47 C50 113.6(5)
O7 C48 C46 105.5(4)
O7 C48 C9 112.7(4)
C46 C48 C9 104.5(4)
O7 C48 H41 111.3
C46 C48 H41 111.3
C9 C48 H41 111.3
C47 C49 H42 109.5
C47 C49 H43 109.5
H42 C49 H43 109.5
C47 C49 H44 109.5
H42 C49 H44 109.5
H43 C49 H44 109.5
C47 C50 H45 109.5
C47 C50 H46 109.5
H45 C50 H46 109.5
C47 C50 H47 109.5
H45 C50 H47 109.5
H46 C50 H47 109.5
C52 C51 C1 120.1(6)
C52 C51 H52 119.9
C1 C51 H52 119.9
C51 C52 C4 120.7(5)
C51 C52 H53 119.6
C4 C52 H53 119.6
C6 C53 C24 110.3(4)
C6 C53 H58 109.6
C24 C53 H58 109.6
C6 C53 H57 109.6
C24 C53 H57 109.6
H58 C53 H57 108.1
C55 C54 C70 119.3(5)
C55 C54 H63 120.4
C70 C54 H63 120.4
C54 C55 C56 120.0(6)
C54 C55 H70 120.0
C56 C55 H70 120.0
C55 C56 C57 121.4(6)
C55 C56 H71 119.3
C57 C56 H71 119.3
C71 C57 C56 118.6(5)
C71 C57 C58 122.0(5)
C56 C57 C58 118.7(5)
O10 C58 C72 106.9(4)
O10 C58 C78 104.8(4)
C72 C58 C78 111.8(4)
O10 C58 C57 109.6(4)
C72 C58 C57 117.8(5)
C78 C58 C57 105.2(4)
O10 C59 C60 106.1(4)
O10 C59 H82 110.5
C60 C59 H82 110.5
O10 C59 H83 110.5
C60 C59 H83 110.5
H82 C59 H83 108.7
O11 C60 C84 105.9(4)
O11 C60 C59 108.1(4)
C84 C60 C59 112.9(4)
O11 C60 H84 109.9
C84 C60 H84 109.9
C59 C60 H84 109.9
O12 C61 O11 110.3(4)
O12 C61 C86 109.5(4)
O11 C61 C86 106.9(4)
O12 C61 H93 110.0
O11 C61 H93 110.0
C86 C61 H93 110.0
O12 C62 C63 109.1(4)
O12 C62 C89 106.2(4)
C63 C62 C89 114.8(4)
O12 C62 H119 108.9
C63 C62 H119 108.9
C89 C62 H119 108.9
O14 C63 C62 111.0(4)
O14 C63 C64 107.2(4)
C62 C63 C64 111.8(4)
O14 C63 H120 108.9
C62 C63 H120 108.9
C64 C63 H120 108.9
N3 C64 C104 111.9(4)
N3 C64 C63 110.6(4)
C104 C64 C63 109.8(4)
N3 C64 H121 108.2
C104 C64 H121 108.2
C63 C64 H121 108.2
O13 C65 N3 122.5(5)
O13 C65 C66 121.8(5)
N3 C65 C66 115.6(5)
C67 C66 C105 119.7(5)
C67 C66 C65 121.4(5)
C105 C66 C65 119.0(5)
C66 C67 C68 120.3(5)
C66 C67 H66 119.9
C68 C67 H66 119.9
C69 C68 C67 119.6(6)
C69 C68 H65 120.2
C67 C68 H65 120.2
C68 C69 C106 120.5(6)
C68 C69 H64 119.7
C106 C69 H64 119.7
C54 C70 C71 121.7(6)
C54 C70 H69 119.1
C71 C70 H69 119.1
C57 C71 C70 119.0(5)
C57 C71 H68 120.5
C70 C71 H68 120.5
C73 C72 C77 118.2(5)
C73 C72 C58 123.0(5)
C77 C72 C58 118.2(5)
C74 C73 C72 120.1(6)
C74 C73 H76 119.9
C72 C73 H76 119.9
C75 C74 C73 121.3(6)
C75 C74 H75 119.3
C73 C74 H75 119.3
C74 C75 C76 119.5(5)
C74 C75 H74 120.3
C76 C75 H74 120.3
C77 C76 C75 119.6(6)
C77 C76 H73 120.2
C75 C76 H73 120.2
C76 C77 C72 121.3(6)
C76 C77 H72 119.4
C72 C77 H72 119.4
C83 C78 C79 117.9(5)
C83 C78 C58 121.7(5)
C79 C78 C58 120.1(5)
C80 C79 C78 121.0(5)
C80 C79 H81 119.5
C78 C79 H81 119.5
C81 C80 C79 120.2(5)
C81 C80 H80 119.9
C79 C80 H80 119.9
C82 C81 C80 119.3(5)
C82 C81 H79 120.4
C80 C81 H79 120.4
C81 C82 C83 121.0(5)
C81 C82 H78 119.5
C83 C82 H78 119.5
C82 C83 C78 120.6(5)
C82 C83 H77 119.7
C78 C83 H77 119.7
O15 C84 C60 110.1(4)
O15 C84 C86 101.0(4)
C60 C84 C86 105.3(4)
O15 C84 H92 113.2
C60 C84 H92 113.2
C86 C84 H92 113.2
O15 C85 O16 105.7(4)
O15 C85 C87 112.0(4)
O16 C85 C87 108.4(4)
O15 C85 C88 108.1(4)
O16 C85 C88 109.9(4)
C87 C85 C88 112.5(5)
O16 C86 C84 105.4(4)
O16 C86 C61 113.1(4)
C84 C86 C61 104.3(4)
O16 C86 H85 111.2
C84 C86 H85 111.2
C61 C86 H85 111.2
C85 C87 H87 109.5
C85 C87 H88 109.5
H87 C87 H88 109.5
C85 C87 H86 109.5
H87 C87 H86 109.5
H88 C87 H86 109.5
C85 C88 H91 109.5
C85 C88 H89 109.5
H91 C88 H89 109.5
C85 C88 H90 109.5
H91 C88 H90 109.5
H89 C88 H90 109.5
O17 C89 C96 109.5(4)
O17 C89 C62 106.5(4)
C96 C89 C62 110.4(4)
O17 C89 H118 110.1
C96 C89 H118 110.1
C62 C89 H118 110.1
Si2 C90 H94 109.5
Si2 C90 H96 109.5
H94 C90 H96 109.5
Si2 C90 H95 109.5
H94 C90 H95 109.5
H96 C90 H95 109.5
C94 C91 C93 109.7(5)
C94 C91 C92 107.7(5)
C93 C91 C92 108.7(5)
C94 C91 Si2 110.9(4)
C93 C91 Si2 109.9(4)
C92 C91 Si2 109.9(4)
C91 C92 H98 109.5
C91 C92 H97 109.5
H98 C92 H97 109.5
C91 C92 H99 109.5
H98 C92 H99 109.5
H97 C92 H99 109.5
C91 C93 H100 109.5
C91 C93 H101 109.5
H100 C93 H101 109.5
C91 C93 H102 109.5
H100 C93 H102 109.5
H101 C93 H102 109.5
C91 C94 H104 109.5
C91 C94 H103 109.5
H104 C94 H103 109.5
C91 C94 H105 109.5
H104 C94 H105 109.5
H103 C94 H105 109.5
Si2 C95 H106 109.5
Si2 C95 H108 109.5
H106 C95 H108 109.5
Si2 C95 H107 109.5
H106 C95 H107 109.5
H108 C95 H107 109.5
N4 C96 C104 110.3(4)
N4 C96 C89 110.5(4)
C104 C96 C89 112.2(4)
N4 C96 H117 107.9
C104 C96 H117 107.9
C89 C96 H117 107.9
O18 C97 N4 121.5(5)
O18 C97 C98 120.7(5)
N4 C97 C98 117.8(5)
C103 C98 C99 118.5(5)
C103 C98 C97 123.0(5)
C99 C98 C97 118.5(5)
C98 C99 C100 120.3(6)
C98 C99 H109 119.8
C100 C99 H109 119.8
C101 C100 C99 121.0(6)
C101 C100 H113 119.5
C99 C100 H113 119.5
C100 C101 C102 119.1(5)
C100 C101 H112 120.4
C102 C101 H112 120.4
C101 C102 C103 120.8(6)
C101 C102 H111 119.6
C103 C102 H111 119.6
C98 C103 C102 120.2(5)
C98 C103 H110 119.9
C102 C103 H110 119.9
C64 C104 C96 111.0(4)
C64 C104 H115 109.4
C96 C104 H115 109.4
C64 C104 H116 109.4
C96 C104 H116 109.4
H115 C104 H116 108.0
C106 C105 C66 120.1(6)
C106 C105 H124 119.9
C66 C105 H124 119.9
C105 C106 C69 119.8(6)
C105 C106 H123 120.1
C69 C106 H123 120.1

loop_
_geom_bond_atom_site_label_1
_geom_bond_atom_site_label_2
_geom_bond_distance
Si1 O5 1.643(3)
Si1 C31 1.846(5)
Si1 C26 1.860(5)
Si1 C27 1.865(5)
Si2 O17 1.648(4)
Si2 C95 1.829(5)
Si2 C90 1.862(5)
Si2 C91 1.877(5)
O1 C9 1.396(6)
O1 C8 1.442(6)
O2 C9 1.441(5)
O2 C10 1.449(6)
O3 C11 1.419(6)
O3 C12 1.455(6)
O4 C23 1.239(6)
O5 C25 1.415(5)
O6 C47 1.428(6)
O6 C46 1.429(6)
O7 C48 1.409(6)
O7 C47 1.442(6)
O8 C7 1.429(6)
O8 H50 0.76(6)
O9 C5 1.239(6)
O10 C59 1.424(6)
O10 C58 1.465(6)
O11 C61 1.454(6)
O11 C60 1.454(6)
O12 C61 1.406(6)
O12 C62 1.439(6)
O13 C65 1.249(6)
O14 C63 1.427(6)
O14 H67 0.78(6)
O15 C85 1.427(6)
O15 C84 1.435(6)
O16 C86 1.403(6)
O16 C85 1.444(6)
O17 C89 1.421(6)
O18 C97 1.240(6)
N1 C5 1.335(6)
N1 C6 1.447(6)
N1 H56 0.8800
N2 C23 1.341(6)
N2 C24 1.462(6)
N2 H6 0.8800
N3 C65 1.325(6)
N3 C64 1.449(6)
N3 H122 0.8800
N4 C97 1.346(6)
N4 C96 1.440(6)
N4 H114 0.8800
C1 C2 1.372(8)
C1 C51 1.382(8)
C1 H1 0.9500
C2 C3 1.383(7)
C2 H54 0.9500
C3 C4 1.396(7)
C3 H55 0.9500
C4 C52 1.384(7)
C4 C5 1.493(7)
C6 C7 1.522(7)
C6 C53 1.522(7)
C6 H59 1.0000
C7 C8 1.517(6)
C7 H51 1.0000
C8 C25 1.536(7)
C8 H60 1.0000
C9 C48 1.522(7)
C9 H49 1.0000
C10 C46 1.494(6)
C10 C11 1.515(7)
C10 H40 1.0000
C11 H39 0.9900
C11 H38 0.9900
C12 C40 1.526(7)
C12 C34 1.532(7)
C12 C13 1.531(7)
C13 C33 1.381(7)
C13 C14 1.392(7)
C14 C15 1.394(7)
C14 H24 0.9500
C15 C16 1.375(8)
C15 H25 0.9500
C16 C32 1.361(8)
C16 H2 0.9500
C17 C18 1.368(8)
C17 C22 1.373(9)
C17 H3 0.9500
C18 C19 1.382(7)
C18 H62 0.9500
C19 C20 1.374(7)
C19 H61 0.9500
C20 C21 1.380(7)
C20 C23 1.502(7)
C21 C22 1.384(8)
C21 H5 0.9500
C22 H4 0.9500
C24 C25 1.519(6)
C24 C53 1.525(7)
C24 H7 1.0000
C25 H23 1.0000
C26 H9 0.9800
C26 H8 0.9800
C26 H10 0.9800
C27 C29 1.521(7)
C27 C28 1.532(7)
C27 C30 1.529(7)
C28 H13 0.9800
C28 H12 0.9800
C28 H11 0.9800
C29 H14 0.9800
C29 H16 0.9800
C29 H15 0.9800
C30 H19 0.9800
C30 H17 0.9800
C30 H18 0.9800
C31 H22 0.9800
C31 H20 0.9800
C31 H21 0.9800
C32 C33 1.379(7)
C32 H26 0.9500
C33 H27 0.9500
C34 C35 1.388(7)
C34 C39 1.408(7)
C35 C36 1.384(7)
C35 H32 0.9500
C36 C37 1.385(8)
C36 H31 0.9500
C37 C38 1.372(8)
C37 H30 0.9500
C38 C39 1.395(7)
C38 H29 0.9500
C39 H28 0.9500
C40 C45 1.374(7)
C40 C41 1.384(7)
C41 C42 1.380(7)
C41 H37 0.9500
C42 C43 1.368(8)
C42 H36 0.9500
C43 C44 1.370(8)
C43 H35 0.9500
C44 C45 1.388(7)
C44 H34 0.9500
C45 H33 0.9500
C46 C48 1.515(7)
C46 H48 1.0000
C47 C49 1.484(7)
C47 C50 1.508(8)
C48 H41 1.0000
C49 H42 0.9800
C49 H43 0.9800
C49 H44 0.9800
C50 H45 0.9800
C50 H46 0.9800
C50 H47 0.9800
C51 C52 1.368(7)
C51 H52 0.9500
C52 H53 0.9500
C53 H58 0.9900
C53 H57 0.9900
C54 C55 1.368(8)
C54 C70 1.379(8)
C54 H63 0.9500
C55 C56 1.385(7)
C55 H70 0.9500
C56 C57 1.395(7)
C56 H71 0.9500
C57 C71 1.390(7)
C57 C58 1.538(7)
C58 C72 1.530(7)
C58 C78 1.531(7)
C59 C60 1.515(7)
C59 H82 0.9900
C59 H83 0.9900
C60 C84 1.507(7)
C60 H84 1.0000
C61 C86 1.526(7)
C61 H93 1.0000
C62 C63 1.513(7)
C62 C89 1.531(7)
C62 H119 1.0000
C63 C64 1.522(7)
C63 H120 1.0000
C64 C104 1.498(7)
C64 H121 1.0000
C65 C66 1.492(7)
C66 C67 1.385(7)
C66 C105 1.389(7)
C67 C68 1.384(8)
C67 H66 0.9500
C68 C69 1.381(8)
C68 H65 0.9500
C69 C106 1.385(9)
C69 H64 0.9500
C70 C71 1.395(7)
C70 H69 0.9500
C71 H68 0.9500
C72 C73 1.394(7)
C72 C77 1.397(7)
C73 C74 1.379(7)
C73 H76 0.9500
C74 C75 1.368(8)
C74 H75 0.9500
C75 C76 1.392(8)
C75 H74 0.9500
C76 C77 1.377(7)
C76 H73 0.9500
C77 H72 0.9500
C78 C83 1.390(7)
C78 C79 1.389(7)
C79 C80 1.379(7)
C79 H81 0.9500
C80 C81 1.376(7)
C80 H80 0.9500
C81 C82 1.371(8)
C81 H79 0.9500
C82 C83 1.374(7)
C82 H78 0.9500
C83 H77 0.9500
C84 C86 1.516(7)
C84 H92 1.0000
C85 C87 1.493(7)
C85 C88 1.507(8)
C86 H85 1.0000
C87 H87 0.9800
C87 H88 0.9800
C87 H86 0.9800
C88 H91 0.9800
C88 H89 0.9800
C88 H90 0.9800
C89 C96 1.523(7)
C89 H118 1.0000
C90 H94 0.9800
C90 H96 0.9800
C90 H95 0.9800
C91 C94 1.513(7)
C91 C93 1.530(8)
C91 C92 1.533(7)
C92 H98 0.9800
C92 H97 0.9800
C92 H99 0.9800
C93 H100 0.9800
C93 H101 0.9800
C93 H102 0.9800
C94 H104 0.9800
C94 H103 0.9800
C94 H105 0.9800
C95 H106 0.9800
C95 H108 0.9800
C95 H107 0.9800
C96 C104 1.521(7)
C96 H117 1.0000
C97 C98 1.487(7)
C98 C103 1.376(7)
C98 C99 1.381(8)
C99 C100 1.388(8)
C99 H109 0.9500
C100 C101 1.359(9)
C100 H113 0.9500
C101 C102 1.362(8)
C101 H112 0.9500
C102 C103 1.394(8)
C102 H111 0.9500
C103 H110 0.9500
C104 H115 0.9900
C104 H116 0.9900
C105 C106 1.380(8)
C105 H124 0.9500
C106 H123 0.9500

loop_
_geom_hbond_atom_site_label_D
_geom_hbond_atom_site_label_H
_geom_hbond_atom_site_label_A
_geom_hbond_distance_DH
_geom_hbond_distance_HA
_geom_hbond_distance_DA
_geom_hbond_angle_DHA
_geom_hbond_site_symmetry_A
N4 H114 O13 0.88 2.40 3.262(6) 167.0 2_645
N3 H122 O18 0.88 2.04 2.872(6) 156.6 2_645
N2 H6 O9 0.88 2.39 3.246(6) 164.8 2_756
N1 H56 O4 0.88 2.05 2.877(6) 156.9 2_756
O14 H67 O12 0.78(6) 2.44(6) 2.940(5) 123(5) .
O14 H67 O11 0.78(6) 2.09(6) 2.841(5) 163(7) .
O8 H50 O2 0.76(6) 2.10(6) 2.845(5) 164(6) .
O8 H50 O1 0.76(6) 2.57(6) 2.942(5) 112(5) .
O8 H50 O1 0.76(6) 2.57(6) 2.942(5) 112(5) .
O8 H50 O2 0.76(6) 2.10(6) 2.845(5) 164(6) .
O14 H67 O11 0.78(6) 2.09(6) 2.841(5) 163(7) .
O14 H67 O12 0.78(6) 2.44(6) 2.940(5) 123(5) .
N1 H56 O4 0.88 2.05 2.877(6) 156.9 2_756
N2 H6 O9 0.88 2.39 3.246(6) 164.8 2_756
N3 H122 O18 0.88 2.04 2.872(6) 156.6 2_645
N4 H114 O13 0.88 2.40 3.262(6) 167.0 2_645
O8 H50 O1 0.76(6) 2.57(6) 2.942(5) 112(5) .
O8 H50 O2 0.76(6) 2.10(6) 2.845(5) 164(6) .
O14 H67 O11 0.78(6) 2.09(6) 2.841(5) 163(7) .
O14 H67 O12 0.78(6) 2.44(6) 2.940(5) 123(5) .
N1 H56 O4 0.88 2.05 2.877(6) 156.9 2_756
N2 H6 O9 0.88 2.39 3.246(6) 164.8 2_756
N3 H122 O18 0.88 2.04 2.872(6) 156.6 2_645
N4 H114 O13 0.88 2.40 3.262(6) 167.0 2_645

loop_
_geom_torsion_atom_site_label_1
_geom_torsion_atom_site_label_2
_geom_torsion_atom_site_label_3
_geom_torsion_atom_site_label_4
_geom_torsion
C31 Si1 O5 C25 -64.9(4)
C26 Si1 O5 C25 57.3(4)
C27 Si1 O5 C25 178.3(4)
C95 Si2 O17 C89 -64.0(5)
C90 Si2 O17 C89 58.0(4)
C91 Si2 O17 C89 178.8(4)
C51 C1 C2 C3 -0.3(8)
C1 C2 C3 C4 0.3(8)
C2 C3 C4 C52 0.1(8)
C2 C3 C4 C5 179.3(5)
C6 N1 C5 O9 -4.4(8)
C6 N1 C5 C4 175.1(4)
C52 C4 C5 O9 -137.8(5)
C3 C4 C5 O9 43.0(7)
C52 C4 C5 N1 42.7(7)
C3 C4 C5 N1 -136.4(5)
C5 N1 C6 C7 -134.0(5)
C5 N1 C6 C53 104.2(5)
N1 C6 C7 O8 59.4(5)
C53 C6 C7 O8 -177.5(4)
N1 C6 C7 C8 -179.5(4)
C53 C6 C7 C8 -56.3(5)
C9 O1 C8 C7 103.0(4)
C9 O1 C8 C25 -132.6(4)
O8 C7 C8 O1 -71.1(5)
C6 C7 C8 O1 170.0(4)
O8 C7 C8 C25 169.7(4)
C6 C7 C8 C25 50.8(6)
C8 O1 C9 O2 -87.0(5)
C8 O1 C9 C48 155.3(4)
C10 O2 C9 O1 -120.2(4)
C10 O2 C9 C48 -0.8(5)
C9 O2 C10 C46 -15.8(5)
C9 O2 C10 C11 105.2(4)
C12 O3 C11 C10 157.8(4)
O2 C10 C11 O3 -177.9(3)
C46 C10 C11 O3 -60.7(5)
C11 O3 C12 C40 -171.0(4)
C11 O3 C12 C34 76.3(5)
C11 O3 C12 C13 -51.6(5)
O3 C12 C13 C33 -71.8(6)
C40 C12 C13 C33 43.3(6)
C34 C12 C13 C33 164.9(5)
O3 C12 C13 C14 99.7(5)
C40 C12 C13 C14 -145.3(5)
C34 C12 C13 C14 -23.6(7)
C33 C13 C14 C15 0.0(8)
C12 C13 C14 C15 -171.4(5)
C13 C14 C15 C16 0.1(8)
C14 C15 C16 C32 -0.2(9)
C22 C17 C18 C19 0.8(9)
C17 C18 C19 C20 -1.5(9)
C18 C19 C20 C21 1.9(8)
C18 C19 C20 C23 -177.3(5)
C19 C20 C21 C22 -1.6(9)
C23 C20 C21 C22 177.6(5)
C18 C17 C22 C21 -0.5(10)
C20 C21 C22 C17 0.9(10)
C24 N2 C23 O4 -6.0(7)
C24 N2 C23 C20 174.4(4)
C19 C20 C23 O4 164.7(5)
C21 C20 C23 O4 -14.4(7)
C19 C20 C23 N2 -15.6(7)
C21 C20 C23 N2 165.2(5)
C23 N2 C24 C25 137.8(4)
C23 N2 C24 C53 -98.3(5)
Si1 O5 C25 C24 111.6(4)
Si1 O5 C25 C8 -128.4(4)
N2 C24 C25 O5 -67.8(5)
C53 C24 C25 O5 169.1(4)
N2 C24 C25 C8 174.5(4)
C53 C24 C25 C8 51.5(5)
O1 C8 C25 O5 72.7(4)
C7 C8 C25 O5 -166.9(4)
O1 C8 C25 C24 -168.4(4)
C7 C8 C25 C24 -47.9(6)
O5 Si1 C27 C29 -61.4(4)
C31 Si1 C27 C29 179.7(4)
C26 Si1 C27 C29 57.6(5)
O5 Si1 C27 C28 59.3(4)
C31 Si1 C27 C28 -59.6(4)
C26 Si1 C27 C28 178.3(3)
O5 Si1 C27 C30 177.8(4)
C31 Si1 C27 C30 58.8(4)
C26 Si1 C27 C30 -63.2(4)
C15 C16 C32 C33 0.0(9)
C16 C32 C33 C13 0.1(9)
C14 C13 C33 C32 -0.2(8)
C12 C13 C33 C32 171.8(5)
O3 C12 C34 C35 29.9(6)
C40 C12 C34 C35 -82.9(6)
C13 C12 C34 C35 152.0(5)
O3 C12 C34 C39 -159.8(5)
C40 C12 C34 C39 87.4(6)
C13 C12 C34 C39 -37.7(7)
C39 C34 C35 C36 1.1(8)
C12 C34 C35 C36 171.8(5)
C34 C35 C36 C37 -0.1(8)
C35 C36 C37 C38 -0.8(8)
C36 C37 C38 C39 0.8(8)
C37 C38 C39 C34 0.2(8)
C35 C34 C39 C38 -1.2(8)
C12 C34 C39 C38 -171.5(5)
O3 C12 C40 C45 -24.4(6)
C34 C12 C40 C45 91.3(5)
C13 C12 C40 C45 -140.4(5)
O3 C12 C40 C41 159.8(4)
C34 C12 C40 C41 -84.5(5)
C13 C12 C40 C41 43.8(6)
C45 C40 C41 C42 0.2(8)
C12 C40 C41 C42 176.1(4)
C40 C41 C42 C43 -0.3(8)
C41 C42 C43 C44 -0.4(8)
C42 C43 C44 C45 1.2(8)
C41 C40 C45 C44 0.6(7)
C12 C40 C45 C44 -175.3(5)
C43 C44 C45 C40 -1.3(8)
C47 O6 C46 C10 144.4(4)
C47 O6 C46 C48 33.9(5)
O2 C10 C46 O6 -82.0(4)
C11 C10 C46 O6 159.1(4)
O2 C10 C46 C48 25.9(5)
C11 C10 C46 C48 -93.0(5)
C46 O6 C47 O7 -24.7(5)
C46 O6 C47 C49 93.1(5)
C46 O6 C47 C50 -141.7(4)
C48 O7 C47 O6 3.9(5)
C48 O7 C47 C49 -115.7(5)
C48 O7 C47 C50 119.7(5)
C47 O7 C48 C46 16.9(5)
C47 O7 C48 C9 -96.5(5)
O6 C46 C48 O7 -30.9(5)
C10 C46 C48 O7 -145.1(4)
O6 C46 C48 C9 88.2(4)
C10 C46 C48 C9 -26.0(5)
O1 C9 C48 O7 -108.6(4)
O2 C9 C48 O7 130.8(4)
O1 C9 C48 C46 137.3(4)
O2 C9 C48 C46 16.8(5)
C2 C1 C51 C52 -0.2(8)
C1 C51 C52 C4 0.6(8)
C3 C4 C52 C51 -0.6(8)
C5 C4 C52 C51 -179.7(5)
N1 C6 C53 C24 -176.3(4)
C7 C6 C53 C24 61.2(5)
N2 C24 C53 C6 176.9(4)
C25 C24 C53 C6 -59.7(6)
C70 C54 C55 C56 0.2(9)
C54 C55 C56 C57 -0.4(9)
C55 C56 C57 C71 1.0(8)
C55 C56 C57 C58 172.0(5)
C59 O10 C58 C72 -52.1(5)
C59 O10 C58 C78 -171.0(4)
C59 O10 C58 C57 76.6(5)
C71 C57 C58 O10 -160.5(5)
C56 C57 C58 O10 28.8(6)
C71 C57 C58 C72 -38.0(7)
C56 C57 C58 C72 151.3(5)
C71 C57 C58 C78 87.3(6)
C56 C57 C58 C78 -83.4(5)
C58 O10 C59 C60 158.3(4)
C61 O11 C60 C84 -15.5(5)
C61 O11 C60 C59 105.7(4)
O10 C59 C60 O11 -178.2(4)
O10 C59 C60 C84 -61.4(5)
C62 O12 C61 O11 -87.3(5)
C62 O12 C61 C86 155.2(4)
C60 O11 C61 O12 -120.3(4)
C60 O11 C61 C86 -1.3(5)
C61 O12 C62 C63 103.5(5)
C61 O12 C62 C89 -132.3(4)
O12 C62 C63 O14 -70.6(5)
C89 C62 C63 O14 170.3(4)
O12 C62 C63 C64 169.7(4)
C89 C62 C63 C64 50.7(6)
C65 N3 C64 C104 103.4(6)
C65 N3 C64 C63 -133.9(5)
O14 C63 C64 N3 58.9(5)
C62 C63 C64 N3 -179.3(4)
O14 C63 C64 C104 -177.2(4)
C62 C63 C64 C104 -55.4(6)
C64 N3 C65 O13 -4.1(8)
C64 N3 C65 C66 174.9(5)
O13 C65 C66 C67 -137.7(6)
N3 C65 C66 C67 43.3(7)
O13 C65 C66 C105 41.8(8)
N3 C65 C66 C105 -137.2(5)
C105 C66 C67 C68 0.6(8)
C65 C66 C67 C68 -179.9(5)
C66 C67 C68 C69 -0.1(9)
C67 C68 C69 C106 0.2(9)
C55 C54 C70 C71 -0.6(9)
C56 C57 C71 C70 -1.4(8)
C58 C57 C71 C70 -172.1(5)
C54 C70 C71 C57 1.2(8)
O10 C58 C72 C73 100.2(6)
C78 C58 C72 C73 -145.6(5)
C57 C58 C72 C73 -23.6(7)
O10 C58 C72 C77 -70.7(6)
C78 C58 C72 C77 43.5(6)
C57 C58 C72 C77 165.5(5)
C77 C72 C73 C74 -0.6(8)
C58 C72 C73 C74 -171.6(5)
C72 C73 C74 C75 0.2(9)
C73 C74 C75 C76 0.2(9)
C74 C75 C76 C77 -0.2(9)
C75 C76 C77 C72 -0.3(9)
C73 C72 C77 C76 0.7(8)
C58 C72 C77 C76 172.1(5)
O10 C58 C78 C83 -26.0(6)
C72 C58 C78 C83 -141.4(5)
C57 C58 C78 C83 89.6(6)
O10 C58 C78 C79 159.5(4)
C72 C58 C78 C79 44.0(6)
C57 C58 C78 C79 -85.0(6)
C83 C78 C79 C80 0.8(8)
C58 C78 C79 C80 175.6(5)
C78 C79 C80 C81 -0.3(8)
C79 C80 C81 C82 -0.6(8)
C80 C81 C82 C83 1.0(8)
C81 C82 C83 C78 -0.4(8)
C79 C78 C83 C82 -0.5(8)
C58 C78 C83 C82 -175.1(5)
C85 O15 C84 C60 144.7(4)
C85 O15 C84 C86 33.8(5)
O11 C60 C84 O15 -82.0(5)
C59 C60 C84 O15 159.9(4)
O11 C60 C84 C86 26.1(5)
C59 C60 C84 C86 -92.0(5)
C84 O15 C85 O16 -24.3(5)
C84 O15 C85 C87 93.5(5)
C84 O15 C85 C88 -141.9(4)
C86 O16 C85 O15 3.2(5)
C86 O16 C85 C87 -117.0(5)
C86 O16 C85 C88 119.7(5)
C85 O16 C86 C84 17.6(5)
C85 O16 C86 C61 -95.7(5)
O15 C84 C86 O16 -31.3(5)
C60 C84 C86 O16 -145.8(4)
O15 C84 C86 C61 88.1(4)
C60 C84 C86 C61 -26.4(5)
O12 C61 C86 O16 -109.1(5)
O11 C61 C86 O16 131.4(4)
O12 C61 C86 C84 136.9(4)
O11 C61 C86 C84 17.3(5)
Si2 O17 C89 C96 111.9(4)
Si2 O17 C89 C62 -128.8(4)
O12 C62 C89 O17 72.7(5)
C63 C62 C89 O17 -166.7(4)
O12 C62 C89 C96 -168.5(4)
C63 C62 C89 C96 -47.9(6)
O17 Si2 C91 C94 -62.2(4)
C95 Si2 C91 C94 179.4(4)
C90 Si2 C91 C94 56.1(5)
O17 Si2 C91 C93 59.2(4)
C95 Si2 C91 C93 -59.2(4)
C90 Si2 C91 C93 177.5(4)
O17 Si2 C91 C92 178.8(4)
C95 Si2 C91 C92 60.4(5)
C90 Si2 C91 C92 -62.9(4)
C97 N4 C96 C104 -98.8(6)
C97 N4 C96 C89 136.6(5)
O17 C89 C96 N4 -68.4(5)
C62 C89 C96 N4 174.6(4)
O17 C89 C96 C104 168.1(4)
C62 C89 C96 C104 51.1(6)
C96 N4 C97 O18 -3.8(8)
C96 N4 C97 C98 174.5(5)
O18 C97 C98 C103 163.6(5)
N4 C97 C98 C103 -14.7(8)
O18 C97 C98 C99 -14.6(8)
N4 C97 C98 C99 167.2(5)
C103 C98 C99 C100 -0.3(10)
C97 C98 C99 C100 177.9(6)
C98 C99 C100 C101 0.1(11)
C99 C100 C101 C102 0.0(11)
C100 C101 C102 C103 0.2(10)
C99 C98 C103 C102 0.5(9)
C97 C98 C103 C102 -177.6(6)
C101 C102 C103 C98 -0.5(10)
N3 C64 C104 C96 -177.2(4)
C63 C64 C104 C96 59.6(6)
N4 C96 C104 C64 177.6(4)
C89 C96 C104 C64 -58.8(6)
C67 C66 C105 C106 -1.2(8)
C65 C66 C105 C106 179.3(5)
C66 C105 C106 C69 1.3(9)
C68 C69 C106 C105 -0.8(9)
